data_4322974
loop_
_publ_author_name
'Andrea V. Firth'
'Douglas W. Stephan'

_publ_section_title
;
 Monocyclopentadienyl-Titanium Aryloxide Sulfide Complexes
;
_journal_name_full 'Inorganic Chemistry'
_journal_page_first 4726
_journal_page_last 4731
_journal_paper_doi 10.1021/ic9800839
_journal_volume 37
_journal_year 1998
_chemical_formula_sum 'C17 H22 Cl O2 Ti'
_chemical_formula_weight 341.71
_space_group_IT_number 14
_symmetry_cell_setting monoclinic
_symmetry_Int_Tables_number 14
_symmetry_space_group_name_Hall '-P 2ybc'
_symmetry_space_group_name_H-M 'P 1 21/c 1'
_audit_creation_date 'Tue Oct 14 17:52:36 1997'
_audit_creation_method 'from TEXRAY.INF file'
_cell_angle_alpha 90
_cell_angle_beta 103.77(3)
_cell_angle_gamma 90
_cell_formula_units_Z 4
_cell_length_a 9.582(5)
_cell_length_b 15.692(4)
_cell_length_c 11.796(4)
_cell_measurement_reflns_used 23
_cell_measurement_temperature 296.2
_cell_measurement_theta_max 21.2
_cell_measurement_theta_min 11.9
_cell_volume 1722.7(12)
_computing_cell_refinement 'MSC/AFC Diffractometer Control'
_computing_data_collection 'MSC/AFC Diffractometer Control'
_computing_data_reduction teXsan
_computing_publication_material teXsan
_computing_structure_refinement teXsan
_computing_structure_solution SHELXS86
_diffrn_ambient_temperature 296.2
_diffrn_measurement_device AFC5R
_diffrn_measurement_method 'omega/2-theta scans'
_diffrn_orient_matrix_UB_11 0.01266
_diffrn_orient_matrix_UB_12 0.00665
_diffrn_orient_matrix_UB_13 0.08617
_diffrn_orient_matrix_UB_21 0.00227
_diffrn_orient_matrix_UB_22 0.06334
_diffrn_orient_matrix_UB_23 -0.00864
_diffrn_orient_matrix_UB_31 -0.10668
_diffrn_orient_matrix_UB_32 0.00212
_diffrn_orient_matrix_UB_33 -0.01089
_diffrn_radiation_monochromator graphite
_diffrn_radiation_source 'Rigaku rotating anode'
_diffrn_radiation_type MoKalpha
_diffrn_radiation_wavelength 0.7107
_diffrn_reflns_av_R_equivalents 8.95
_diffrn_reflns_limit_h_max 11
_diffrn_reflns_limit_h_min 0
_diffrn_reflns_limit_k_max 18
_diffrn_reflns_limit_k_min 0
_diffrn_reflns_limit_l_max 13
_diffrn_reflns_limit_l_min -13
_diffrn_reflns_number 3353
_diffrn_reflns_theta_max 24.96
_diffrn_standards_decay_% -0.32
_diffrn_standards_interval_count 150
_diffrn_standards_number 3
_exptl_absorpt_coefficient_mu 0.653
_exptl_crystal_density_diffrn 1.318
_exptl_crystal_density_meas 0.000
_exptl_crystal_F_000 716.00
_exptl_crystal_size_max 0.023
_exptl_crystal_size_mid 0.025
_exptl_crystal_size_min 0.030
_refine_diff_density_max -0.50
_refine_diff_density_min 0.65
_refine_ls_extinction_coef 0.00000
_refine_ls_extinction_method none
_refine_ls_goodness_of_fit_obs 2.650
_refine_ls_hydrogen_treatment noref
_refine_ls_matrix_type full
_refine_ls_number_parameters 85
_refine_ls_number_reflns 857
_refine_ls_number_restraints 0
_refine_ls_R_factor_obs 0.0930
_refine_ls_shift/esd_max 0.1420
_refine_ls_structure_factor_coef F
_refine_ls_weighting_scheme sigma
_refine_ls_wR_factor_obs 0.0720
_reflns_number_observed 857
_reflns_number_total 3353
_reflns_observed_criterion 3.00
_cod_data_source_file ic9800839_1.cif
_cod_data_source_block '[CpTi(OC6H4-I-Pr2)Cl]O'
_cod_original_cell_volume 1722(1)
_cod_original_sg_symbol_H-M 'P 21/c '
_cod_original_formula_sum 'C17 H22 O2 Cl Ti'
_cod_database_code 4322974

loop_
_symmetry_equiv_pos_as_xyz
'   +x,   +y,   +z'
'   -x,1/2+y,1/2-z'
'   -x,   -y,   -z'
'   +x,1/2-y,1/2+z'

loop_
_atom_site_aniso_label
_atom_site_aniso_U_11
_atom_site_aniso_U_22
_atom_site_aniso_U_33
_atom_site_aniso_U_12
_atom_site_aniso_U_13
_atom_site_aniso_U_23
Ti(1) 0.034(2) 0.051(3) 0.047(2) -0.003(3) 0.000(2) 0.003(3)
Cl(1) 0.055(4) 0.102(5) 0.095(5) -0.010(4) 0.039(4) -0.001(4)
O(1) 0.044(8) 0.06(1) 0.033(8) 0.009(7) -0.008(7) 0.003(8)
O(2) 0.04(1) 0.10(2) 0.05(1) 0.00(1) 0.006(9) -0.01(1)

loop_
_atom_site_label
_atom_site_fract_x
_atom_site_fract_y
_atom_site_fract_z
_atom_site_U_iso_or_equiv
_atom_site_thermal_displace_type
_atom_site_calc_flag
_atom_site_calc_attached_atom
Ti(1) 0.1459(3) 0.0118(2) 0.1265(3) 0.0457 Uij ? ?
Cl(1) 0.3245(6) 0.0651(4) 0.0515(5) 0.0805 Uij ? ?
O(1) 0.095(1) 0.1007(8) 0.2045(9) 0.0474 Uij ? ?
O(2) 0.0000 0.0000 0.0000 0.0642 Uij ? ?
C(1) 0.073(2) 0.1299(7) 0.3057(8) 0.0546 Uij ? ?
C(2) -0.061(1) 0.1215(7) 0.3307(10) 0.0546 Uij ? ?
C(3) -0.0847(10) 0.1540(8) 0.435(1) 0.0546 Uij ? ?
C(4) 0.026(1) 0.1950(7) 0.5137(8) 0.0546 Uij ? ?
C(5) 0.161(1) 0.2035(7) 0.489(1) 0.0546 Uij ? ?
C(6) 0.184(1) 0.1709(8) 0.385(1) 0.0546 Uij ? ?
C(7) -0.188(2) 0.083(1) 0.240(2) 0.055(6) Uij ? ?
C(8) -0.271(2) 0.018(2) 0.296(2) 0.116(9) Uij ? ?
C(9) -0.283(2) 0.149(1) 0.174(2) 0.095(9) Uij ? ?
C(10) 0.333(2) 0.182(1) 0.360(2) 0.058(6) Uij ? ?
C(11) 0.347(2) 0.269(1) 0.313(2) 0.090(8) Uij ? ?
C(12) 0.461(3) 0.164(2) 0.464(2) 0.12(1) Uij ? ?
C(13) 0.129(3) -0.075(2) 0.284(2) 0.102(9) Uij ? ?
C(14) 0.270(3) -0.054(2) 0.305(2) 0.096(9) Uij ? ?
C(15) 0.322(2) -0.088(2) 0.223(2) 0.095(9) Uij ? ?
C(16) 0.216(3) -0.132(2) 0.142(2) 0.098(9) Uij ? ?
C(17) 0.087(3) -0.123(2) 0.179(2) 0.091(9) Uij ? ?
H(1) -0.1741 0.1495 0.4527 0.0780 Uij ? ?
H(2) 0.0131 0.2179 0.5823 0.0767 Uij ? ?
H(3) 0.2368 0.2313 0.5408 0.0715 Uij ? ?
H(4) 0.0763 -0.0553 0.3340 0.1162 Uij ? ?
H(5) 0.3334 -0.0230 0.3689 0.1178 Uij ? ?
H(6) 0.4243 -0.0797 0.2180 0.1183 Uij ? ?
H(7) 0.2424 -0.1612 0.0789 0.1160 Uij ? ?
H(8) 0.0010 -0.1443 0.1441 0.1014 Uij ? ?
H(9) -0.1504 0.0537 0.1834 0.0595 Uij ? ?
H(10) 0.3457 0.1423 0.3009 0.0684 Uij ? ?
H(11) -0.3176 0.0459 0.3480 0.1330 Uij ? ?
H(12) -0.3490 -0.0066 0.2333 0.1330 Uij ? ?
H(13) -0.2121 -0.0252 0.3307 0.1330 Uij ? ?
H(14) -0.3299 0.1813 0.2240 0.1074 Uij ? ?
H(15) -0.2345 0.1870 0.1348 0.1074 Uij ? ?
H(16) -0.3617 0.1232 0.1145 0.1074 Uij ? ?
H(17) 0.4404 0.2746 0.2930 0.1015 Uij ? ?
H(18) 0.2748 0.2776 0.2462 0.1015 Uij ? ?
H(19) 0.3444 0.3100 0.3711 0.1015 Uij ? ?
H(20) 0.4556 0.1070 0.4904 0.1368 Uij ? ?
H(21) 0.5513 0.1710 0.4429 0.1368 Uij ? ?
H(22) 0.4585 0.2022 0.5260 0.1368 Uij ? ?

loop_
_atom_type_symbol
_atom_type_oxidation_number
_atom_type_number_in_cell
_atom_type_scat_dispersion_real
_atom_type_scat_dispersion_imag
_atom_type_scat_source
C 0 68 0.003 0.002 'International Tables'
H 0 88 0.000 0.000 'International Tables'
O 0 8 0.011 0.006 'International Tables'
Cl 0 4 0.148 0.159 'International Tables'
Ti 0 4 0.278 0.446 'International Tables'

loop_
_geom_angle_atom_site_label_1
_geom_angle_atom_site_label_2
_geom_angle_atom_site_label_3
_geom_angle
_geom_angle_site_symmetry_1
_geom_angle_site_symmetry_2
_geom_angle_site_symmetry_3
_geom_angle_publ_flag
Cl(1) Ti(1) O(1) 103.6(4) ? ? ? yes
Cl(1) Ti(1) O(2) 103.0(2) ? ? ? yes
Cl(1) Ti(1) C(13) 136.5(6) ? ? ? yes
Cl(1) Ti(1) C(14) 103.8(7) ? ? ? yes
Cl(1) Ti(1) C(15) 85.0(6) ? ? ? yes
Cl(1) Ti(1) C(16) 99.0(7) ? ? ? yes
Cl(1) Ti(1) C(17) 134.2(7) ? ? ? yes
O(1) Ti(1) O(2) 104.6(3) ? ? ? yes
O(1) Ti(1) C(13) 88.1(8) ? ? ? yes
O(1) Ti(1) C(14) 91.4(7) ? ? ? yes
O(1) Ti(1) C(15) 120.9(7) ? ? ? yes
O(1) Ti(1) C(16) 144.3(7) ? ? ? yes
O(1) Ti(1) C(17) 117.3(8) ? ? ? yes
O(2) Ti(1) C(13) 114.4(6) ? ? ? yes
O(2) Ti(1) C(14) 144.4(6) ? ? ? yes
O(2) Ti(1) C(15) 130.7(6) ? ? ? yes
O(2) Ti(1) C(16) 96.7(6) ? ? ? yes
O(2) Ti(1) C(17) 86.5(6) ? ? ? yes
C(13) Ti(1) C(14) 33.2(9) ? ? ? yes
C(13) Ti(1) C(15) 54.2(9) ? ? ? yes
C(13) Ti(1) C(16) 56.8(9) ? ? ? yes
C(13) Ti(1) C(17) 35.6(9) ? ? ? yes
C(14) Ti(1) C(15) 31.7(9) ? ? ? yes
C(14) Ti(1) C(16) 56.2(8) ? ? ? yes
C(14) Ti(1) C(17) 57.9(8) ? ? ? yes
C(15) Ti(1) C(16) 34.5(8) ? ? ? yes
C(15) Ti(1) C(17) 57.3(8) ? ? ? yes
C(16) Ti(1) C(17) 35.2(10) ? ? ? yes
Ti(1) O(1) O(2) 37.6(2) ? ? ? yes
Ti(1) O(1) C(7) 112.6(6) ? ? ? yes
Ti(1) O(1) C(10) 113.6(6) ? ? ? yes
Ti(1) O(1) C(13) 53.5(6) ? ? ? yes
Ti(1) O(1) C(1) 146.9(10) ? ? ? yes
Ti(1) O(1) C(2) 135.7(7) ? ? ? yes
Ti(1) O(1) C(6) 137.3(6) ? ? ? yes
O(2) O(1) C(7) 87.1(5) ? ? ? yes
O(2) O(1) C(10) 146.6(6) ? ? ? yes
O(2) O(1) C(13) 74.6(6) ? ? ? yes
O(2) O(1) C(1) 149.2(9) ? ? ? yes
O(2) O(1) C(2) 119.1(5) ? ? ? yes
O(2) O(1) C(6) 173.8(6) ? ? ? yes
C(7) O(1) C(10) 126.0(7) ? ? ? yes
C(7) O(1) C(13) 84.3(7) ? ? ? yes
C(7) O(1) C(1) 63.1(8) ? ? ? yes
C(7) O(1) C(2) 32.5(5) ? ? ? yes
C(7) O(1) C(6) 93.7(6) ? ? ? yes
C(10) O(1) C(13) 101.9(7) ? ? ? yes
C(10) O(1) C(1) 63.0(8) ? ? ? yes
C(10) O(1) C(2) 93.6(6) ? ? ? yes
C(10) O(1) C(6) 32.3(5) ? ? ? yes
C(13) O(1) C(1) 93.9(9) ? ? ? yes
C(13) O(1) C(2) 88.2(7) ? ? ? yes
C(13) O(1) C(6) 99.4(7) ? ? ? yes
C(1) O(1) C(2) 30.6(7) ? ? ? yes
C(1) O(1) C(6) 30.7(7) ? ? ? yes
C(2) O(1) C(6) 61.3(5) ? ? ? yes
Ti(1) O(2) Ti(1) 180.0 ? ? ? yes
Ti(1) O(2) O(1) 37.8(2) ? ? ? yes
Ti(1) O(2) O(1) 142.2(2) ? ? ? yes
Ti(1) O(2) C(17) 54.5(5) ? ? ? yes
Ti(1) O(2) C(17) 125.5(5) ? ? ? yes
Ti(1) O(2) O(1) 142.2(2) ? ? ? yes
Ti(1) O(2) O(1) 37.8(2) ? ? ? yes
Ti(1) O(2) C(17) 125.5(5) ? ? ? yes
Ti(1) O(2) C(17) 54.5(5) ? ? ? yes
O(1) O(2) O(1) 180.0 ? ? ? yes
O(1) O(2) C(17) 76.7(5) ? ? ? yes
O(1) O(2) C(17) 103.3(5) ? ? ? yes
O(1) O(2) C(17) 103.3(5) ? ? ? yes
O(1) O(2) C(17) 76.7(5) ? ? ? yes
C(17) O(2) C(17) 180.0 ? ? ? yes
O(1) C(7) C(8) 137(1) ? ? ? yes
O(1) C(7) C(9) 110(1) ? ? ? yes
O(1) C(7) C(1) 28.1(4) ? ? ? yes
O(1) C(7) C(2) 56.3(8) ? ? ? yes
O(1) C(7) C(3) 85.0(6) ? ? ? yes
C(8) C(7) C(9) 111(1) ? ? ? yes
C(8) C(7) C(1) 129(1) ? ? ? yes
C(8) C(7) C(2) 111(1) ? ? ? yes
C(8) C(7) C(3) 92(1) ? ? ? yes
C(9) C(7) C(1) 113(1) ? ? ? yes
C(9) C(7) C(2) 112(1) ? ? ? yes
C(9) C(7) C(3) 103(1) ? ? ? yes
C(1) C(7) C(2) 28.3(7) ? ? ? yes
C(1) C(7) C(3) 57.0(5) ? ? ? yes
C(2) C(7) C(3) 28.8(7) ? ? ? yes
C(7) C(8) C(9) 33(1) ? ? ? yes
C(7) C(8) C(2) 34.1(8) ? ? ? yes
C(9) C(8) C(2) 59.7(8) ? ? ? yes
C(7) C(9) C(8) 34(1) ? ? ? yes
C(7) C(9) C(2) 34.3(9) ? ? ? yes
C(8) C(9) C(2) 60.9(7) ? ? ? yes
O(1) C(10) C(11) 107(1) ? ? ? yes
O(1) C(10) C(12) 142(1) ? ? ? yes
O(1) C(10) C(1) 27.8(4) ? ? ? yes
O(1) C(10) C(5) 84.7(7) ? ? ? yes
O(1) C(10) C(6) 55.5(8) ? ? ? yes
C(11) C(10) C(12) 110(1) ? ? ? yes
C(11) C(10) C(1) 111(1) ? ? ? yes
C(11) C(10) C(5) 103(1) ? ? ? yes
C(11) C(10) C(6) 110(1) ? ? ? yes
C(12) C(10) C(1) 133(1) ? ? ? yes
C(12) C(10) C(5) 93(1) ? ? ? yes
C(12) C(10) C(6) 115(1) ? ? ? yes
C(1) C(10) C(5) 56.8(6) ? ? ? yes
C(1) C(10) C(6) 27.7(7) ? ? ? yes
C(5) C(10) C(6) 29.2(7) ? ? ? yes
C(10) C(11) C(12) 35.5(10) ? ? ? yes
C(10) C(11) C(6) 35.4(10) ? ? ? yes
C(12) C(11) C(6) 62.9(9) ? ? ? yes
C(10) C(12) C(11) 34(1) ? ? ? yes
C(10) C(12) C(6) 32(1) ? ? ? yes
C(11) C(12) C(6) 58.6(8) ? ? ? yes
Ti(1) C(13) O(1) 38.4(5) ? ? ? yes
Ti(1) C(13) C(14) 75(1) ? ? ? yes
Ti(1) C(13) C(15) 64.1(10) ? ? ? yes
Ti(1) C(13) C(16) 61.9(9) ? ? ? yes
Ti(1) C(13) C(17) 71(1) ? ? ? yes
O(1) C(13) C(14) 82(1) ? ? ? yes
O(1) C(13) C(15) 91(1) ? ? ? yes
O(1) C(13) C(16) 100(1) ? ? ? yes
O(1) C(13) C(17) 104(1) ? ? ? yes
C(14) C(13) C(15) 35(1) ? ? ? yes
C(14) C(13) C(16) 72(1) ? ? ? yes
C(14) C(13) C(17) 110(2) ? ? ? yes
C(15) C(13) C(16) 37(1) ? ? ? yes
C(15) C(13) C(17) 75(1) ? ? ? yes
C(16) C(13) C(17) 38(1) ? ? ? yes
Ti(1) C(14) C(13) 71(1) ? ? ? yes
Ti(1) C(14) C(15) 73(1) ? ? ? yes
Ti(1) C(14) C(16) 60.9(8) ? ? ? yes
Ti(1) C(14) C(17) 59.4(8) ? ? ? yes
C(13) C(14) C(15) 107(2) ? ? ? yes
C(13) C(14) C(16) 72(1) ? ? ? yes
C(13) C(14) C(17) 35(1) ? ? ? yes
C(15) C(14) C(16) 35(1) ? ? ? yes
C(15) C(14) C(17) 72(1) ? ? ? yes
C(16) C(14) C(17) 36(1) ? ? ? yes
Ti(1) C(15) C(13) 61.7(9) ? ? ? yes
Ti(1) C(15) C(14) 74(1) ? ? ? yes
Ti(1) C(15) C(16) 71(1) ? ? ? yes
Ti(1) C(15) C(17) 59.8(8) ? ? ? yes
C(13) C(15) C(14) 36(1) ? ? ? yes
C(13) C(15) C(16) 74(1) ? ? ? yes
C(13) C(15) C(17) 37(1) ? ? ? yes
C(14) C(15) C(16) 111(2) ? ? ? yes
C(14) C(15) C(17) 74(1) ? ? ? yes
C(16) C(15) C(17) 36(1) ? ? ? yes
Ti(1) C(16) C(13) 61.3(9) ? ? ? yes
Ti(1) C(16) C(14) 62.9(9) ? ? ? yes
Ti(1) C(16) C(15) 74(1) ? ? ? yes
Ti(1) C(16) C(17) 71(1) ? ? ? yes
C(13) C(16) C(14) 35(1) ? ? ? yes
C(13) C(16) C(15) 68(1) ? ? ? yes
C(13) C(16) C(17) 38(1) ? ? ? yes
C(14) C(16) C(15) 33(1) ? ? ? yes
C(14) C(16) C(17) 73(1) ? ? ? yes
C(15) C(16) C(17) 106(2) ? ? ? yes
Ti(1) C(17) O(2) 39.0(4) ? ? ? yes
Ti(1) C(17) C(13) 72(1) ? ? ? yes
Ti(1) C(17) C(14) 62.7(9) ? ? ? yes
Ti(1) C(17) C(15) 62.9(9) ? ? ? yes
Ti(1) C(17) C(16) 73(1) ? ? ? yes
O(2) C(17) C(13) 104(1) ? ? ? yes
O(2) C(17) C(14) 101(1) ? ? ? yes
O(2) C(17) C(15) 95(1) ? ? ? yes
O(2) C(17) C(16) 87(1) ? ? ? yes
C(13) C(17) C(14) 33(1) ? ? ? yes
C(13) C(17) C(15) 67(1) ? ? ? yes
C(13) C(17) C(16) 103(2) ? ? ? yes
C(14) C(17) C(15) 33(1) ? ? ? yes
C(14) C(17) C(16) 69(1) ? ? ? yes
C(15) C(17) C(16) 36(1) ? ? ? yes
O(1) C(1) C(7) 88.9(8) ? ? ? yes
O(1) C(1) C(10) 89.2(10) ? ? ? yes
O(1) C(1) C(2) 120(1) ? ? ? yes
O(1) C(1) C(3) 150.1(10) ? ? ? yes
O(1) C(1) C(4) 178.5(9) ? ? ? yes
O(1) C(1) C(5) 149(1) ? ? ? yes
O(1) C(1) C(6) 119(1) ? ? ? yes
C(7) C(1) C(10) 176.5(8) ? ? ? yes
C(7) C(1) C(2) 31.3(7) ? ? ? yes
C(7) C(1) C(3) 61.2(6) ? ? ? yes
C(7) C(1) C(4) 91.2(7) ? ? ? yes
C(7) C(1) C(5) 121.1(8) ? ? ? yes
C(7) C(1) C(6) 151(1) ? ? ? yes
C(10) C(1) C(2) 150.7(9) ? ? ? yes
C(10) C(1) C(3) 120.7(7) ? ? ? yes
C(10) C(1) C(4) 90.7(6) ? ? ? yes
C(10) C(1) C(5) 60.7(6) ? ? ? yes
C(10) C(1) C(6) 30.7(8) ? ? ? yes
C(2) C(1) C(3) 30.0(6) ? ? ? yes
C(2) C(1) C(4) 60.0(7) ? ? ? yes
C(2) C(1) C(5) 90.0(8) ? ? ? yes
C(2) C(1) C(6) 119(1) ? ? ? yes
C(3) C(1) C(4) 30.0(4) ? ? ? yes
C(3) C(1) C(5) 60.0(5) ? ? ? yes
C(3) C(1) C(6) 90.0(8) ? ? ? yes
C(4) C(1) C(5) 30.0(4) ? ? ? yes
C(4) C(1) C(6) 60.0(7) ? ? ? yes
C(5) C(1) C(6) 30.0(7) ? ? ? yes
O(1) C(2) C(7) 91.2(10) ? ? ? yes
O(1) C(2) C(8) 113.8(8) ? ? ? yes
O(1) C(2) C(9) 96.4(7) ? ? ? yes
O(1) C(2) C(1) 29.3(6) ? ? ? yes
O(1) C(2) C(3) 149.3(8) ? ? ? yes
O(1) C(2) C(4) 119.3(6) ? ? ? yes
O(1) C(2) C(5) 89.3(5) ? ? ? yes
O(1) C(2) C(6) 59.3(5) ? ? ? yes
C(7) C(2) C(8) 34.2(10) ? ? ? yes
C(7) C(2) C(9) 33.1(9) ? ? ? yes
C(7) C(2) C(1) 120(1) ? ? ? yes
C(7) C(2) C(3) 119(1) ? ? ? yes
C(7) C(2) C(4) 149(1) ? ? ? yes
C(7) C(2) C(5) 175.5(10) ? ? ? yes
C(7) C(2) C(6) 150(1) ? ? ? yes
C(8) C(2) C(9) 59.4(8) ? ? ? yes
C(8) C(2) C(1) 139(1) ? ? ? yes
C(8) C(2) C(3) 95.2(9) ? ? ? yes
C(8) C(2) C(4) 123.0(8) ? ? ? yes
C(8) C(2) C(5) 148.5(8) ? ? ? yes
C(8) C(2) C(6) 158.8(8) ? ? ? yes
C(9) C(2) C(1) 119.5(10) ? ? ? yes
C(9) C(2) C(3) 107.5(9) ? ? ? yes
C(9) C(2) C(4) 129.1(8) ? ? ? yes
C(9) C(2) C(5) 142.4(7) ? ? ? yes
C(9) C(2) C(6) 137.9(8) ? ? ? yes
C(1) C(2) C(3) 120.0(9) ? ? ? yes
C(1) C(2) C(4) 90.0(7) ? ? ? yes
C(1) C(2) C(5) 60.0(6) ? ? ? yes
C(1) C(2) C(6) 30.0(6) ? ? ? yes
C(3) C(2) C(4) 30.0(6) ? ? ? yes
C(3) C(2) C(5) 60.0(6) ? ? ? yes
C(3) C(2) C(6) 90.0(7) ? ? ? yes
C(4) C(2) C(5) 30.0(4) ? ? ? yes
C(4) C(2) C(6) 60.0(5) ? ? ? yes
C(5) C(2) C(6) 30.0(4) ? ? ? yes
C(7) C(3) C(1) 61.8(6) ? ? ? yes
C(7) C(3) C(2) 31.9(7) ? ? ? yes
C(7) C(3) C(4) 151(1) ? ? ? yes
C(7) C(3) C(5) 121.7(8) ? ? ? yes
C(7) C(3) C(6) 91.8(7) ? ? ? yes
C(1) C(3) C(2) 30.0(6) ? ? ? yes
C(1) C(3) C(4) 90.0(8) ? ? ? yes
C(1) C(3) C(5) 60.0(5) ? ? ? yes
C(1) C(3) C(6) 30.0(4) ? ? ? yes
C(2) C(3) C(4) 119(1) ? ? ? yes
C(2) C(3) C(5) 90.0(7) ? ? ? yes
C(2) C(3) C(6) 60.0(7) ? ? ? yes
C(4) C(3) C(5) 30.0(7) ? ? ? yes
C(4) C(3) C(6) 60.0(7) ? ? ? yes
C(5) C(3) C(6) 30.0(4) ? ? ? yes
C(1) C(4) C(2) 30.0(4) ? ? ? yes
C(1) C(4) C(3) 60.0(7) ? ? ? yes
C(1) C(4) C(5) 60.0(7) ? ? ? yes
C(1) C(4) C(6) 30.0(4) ? ? ? yes
C(2) C(4) C(3) 30.0(7) ? ? ? yes
C(2) C(4) C(5) 90.0(8) ? ? ? yes
C(2) C(4) C(6) 60.0(5) ? ? ? yes
C(3) C(4) C(5) 120(1) ? ? ? yes
C(3) C(4) C(6) 90.0(8) ? ? ? yes
C(5) C(4) C(6) 30.0(6) ? ? ? yes
C(10) C(5) C(1) 62.4(6) ? ? ? yes
C(10) C(5) C(2) 92.4(6) ? ? ? yes
C(10) C(5) C(3) 122.4(7) ? ? ? yes
C(10) C(5) C(4) 152.4(9) ? ? ? yes
C(10) C(5) C(6) 32.5(6) ? ? ? yes
C(1) C(5) C(2) 30.0(5) ? ? ? yes
C(1) C(5) C(3) 60.0(5) ? ? ? yes
C(1) C(5) C(4) 90.0(7) ? ? ? yes
C(1) C(5) C(6) 30.0(6) ? ? ? yes
C(2) C(5) C(3) 30.0(4) ? ? ? yes
C(2) C(5) C(4) 60.0(6) ? ? ? yes
C(2) C(5) C(6) 60.0(6) ? ? ? yes
C(3) C(5) C(4) 30.0(6) ? ? ? yes
C(3) C(5) C(6) 90.0(7) ? ? ? yes
C(4) C(5) C(6) 120.0(9) ? ? ? yes
O(1) C(6) C(10) 92.2(10) ? ? ? yes
O(1) C(6) C(11) 96.0(8) ? ? ? yes
O(1) C(6) C(12) 115.2(8) ? ? ? yes
O(1) C(6) C(1) 29.4(7) ? ? ? yes
O(1) C(6) C(2) 59.4(5) ? ? ? yes
O(1) C(6) C(3) 89.4(5) ? ? ? yes
O(1) C(6) C(4) 119.4(6) ? ? ? yes
O(1) C(6) C(5) 149.4(8) ? ? ? yes
C(10) C(6) C(11) 34.3(9) ? ? ? yes
C(10) C(6) C(12) 32.4(9) ? ? ? yes
C(10) C(6) C(1) 121(1) ? ? ? yes
C(10) C(6) C(2) 151(1) ? ? ? yes
C(10) C(6) C(3) 178(1) ? ? ? yes
C(10) C(6) C(4) 148(1) ? ? ? yes
C(10) C(6) C(5) 118(1) ? ? ? yes
C(11) C(6) C(12) 58.5(8) ? ? ? yes
C(11) C(6) C(1) 119(1) ? ? ? yes
C(11) C(6) C(2) 139.5(8) ? ? ? yes
C(11) C(6) C(3) 144.9(7) ? ? ? yes
C(11) C(6) C(4) 131.0(8) ? ? ? yes
C(11) C(6) C(5) 108.6(9) ? ? ? yes
C(12) C(6) C(1) 140(1) ? ? ? yes
C(12) C(6) C(2) 158.4(8) ? ? ? yes
C(12) C(6) C(3) 146.7(8) ? ? ? yes
C(12) C(6) C(4) 121.2(8) ? ? ? yes
C(12) C(6) C(5) 93.5(9) ? ? ? yes
C(1) C(6) C(2) 30.0(7) ? ? ? yes
C(1) C(6) C(3) 60.0(7) ? ? ? yes
C(1) C(6) C(4) 90.0(8) ? ? ? yes
C(1) C(6) C(5) 120(1) ? ? ? yes
C(2) C(6) C(3) 30.0(4) ? ? ? yes
C(2) C(6) C(4) 60.0(5) ? ? ? yes
C(2) C(6) C(5) 90.0(8) ? ? ? yes
C(3) C(6) C(4) 30.0(4) ? ? ? yes
C(3) C(6) C(5) 60.0(6) ? ? ? yes
C(4) C(6) C(5) 30.0(6) ? ? ? yes

loop_
_geom_bond_atom_site_label_1
_geom_bond_atom_site_label_2
_geom_bond_distance
_geom_bond_site_symmetry_1
_geom_bond_site_symmetry_2
_geom_bond_publ_flag
Ti(1) Cl(1) 2.266(7) ? ? yes
Ti(1) O(1) 1.80(1) ? ? yes
Ti(1) O(2) 1.794(2) ? ? yes
Ti(1) C(13) 2.34(3) ? ? yes
Ti(1) C(14) 2.39(2) ? ? yes
Ti(1) C(15) 2.39(2) ? ? yes
Ti(1) C(16) 2.35(2) ? ? yes
Ti(1) C(17) 2.32(2) ? ? yes
O(1) O(2) 2.85(1) ? ? yes
O(1) C(7) 2.85(2) ? ? yes
O(1) C(10) 2.87(2) ? ? yes
O(1) C(13) 2.90(3) ? ? yes
O(1) C(1) 1.34(2) ? ? yes
O(1) C(2) 2.37(2) ? ? yes
O(1) C(6) 2.37(2) ? ? yes
O(2) C(17) 2.84(2) ? ? yes
O(2) C(17) 2.84(2) ? ? yes
C(7) C(8) 1.54(3) ? ? yes
C(7) C(9) 1.48(3) ? ? yes
C(7) C(1) 2.54(2) ? ? yes
C(7) C(2) 1.53(2) ? ? yes
C(7) C(3) 2.53(2) ? ? yes
C(8) C(9) 2.50(3) ? ? yes
C(8) C(2) 2.54(3) ? ? yes
C(9) C(2) 2.51(2) ? ? yes
C(10) C(11) 1.49(3) ? ? yes
C(10) C(12) 1.53(3) ? ? yes
C(10) C(1) 2.56(2) ? ? yes
C(10) C(5) 2.52(3) ? ? yes
C(10) C(6) 1.53(2) ? ? yes
C(11) C(12) 2.48(3) ? ? yes
C(11) C(6) 2.48(3) ? ? yes
C(12) C(6) 2.59(3) ? ? yes
C(13) C(14) 1.35(4) ? ? yes
C(13) C(15) 2.15(4) ? ? yes
C(13) C(16) 2.23(4) ? ? yes
C(13) C(17) 1.42(3) ? ? yes
C(14) C(15) 1.30(4) ? ? yes
C(14) C(16) 2.23(3) ? ? yes
C(14) C(17) 2.28(3) ? ? yes
C(15) C(16) 1.40(3) ? ? yes
C(15) C(17) 2.26(3) ? ? yes
C(16) C(17) 1.41(4) ? ? yes
C(1) C(2) 1.39(2) ? ? yes
C(1) C(3) 2.42(2) ? ? yes
C(1) C(4) 2.79(2) ? ? yes
C(1) C(5) 2.42(2) ? ? yes
C(1) C(6) 1.39(2) ? ? yes
C(2) C(3) 1.39(2) ? ? yes
C(2) C(4) 2.42(1) ? ? yes
C(2) C(5) 2.79(1) ? ? yes
C(2) C(6) 2.42(1) ? ? yes
C(3) C(4) 1.39(1) ? ? yes
C(3) C(5) 2.42(1) ? ? yes
C(3) C(6) 2.79(2) ? ? yes
C(4) C(5) 1.39(2) ? ? yes
C(4) C(6) 2.42(2) ? ? yes
C(5) C(6) 1.39(2) ? ? yes
